data_4120108
loop_
_publ_author_name
'Xiangcheng Pan'
'Anne-Laure Vallet'
'St\'ephane Schweizer'
'Karim Dahbi'
'Bernard Delpech'
'Nicolas Blanchard'
'Bernadette Graff'
'Steven J. Geib'
'Dennis P. Curran'
'Jacques Lalev\'ee'
'Emmanuel Lac\^ote'

_publ_section_title
;
 Mechanistic and Preparative Studies of Radical Chain Homolytic
 Substitution Reactions of N-Heterocyclic Carbene Boranes and Disulfides
;
_journal_name_full 'Journal of the American Chemical Society'
_journal_page_first 10484
_journal_page_last 10491
_journal_paper_doi 10.1021/ja403627k
_journal_volume 135
_journal_year 2013
_chemical_formula_moiety 'C25 H23 B1 N2 S2'
_chemical_formula_sum 'C25 H23 B N2 S2'
_chemical_formula_weight 426.41
_space_group_IT_number 14
_symmetry_cell_setting monoclinic
_symmetry_space_group_name_Hall '-P 2ybc'
_symmetry_space_group_name_H-M 'P 1 21/c 1'
_atom_sites_solution_hydrogens difmap
_atom_sites_solution_primary other
_cell_angle_alpha 90
_cell_angle_beta 114.516(5)
_cell_angle_gamma 90
_cell_formula_units_Z 4
_cell_length_a 14.633(3)
_cell_length_b 13.019(2)
_cell_length_c 12.519(2)
_cell_measurement_reflns_used 2784
_cell_measurement_temperature 123
_cell_measurement_theta_max 27
_cell_measurement_theta_min 4
_cell_volume 2169.9(7)
_computing_cell_refinement 'Apex2 (Bruker AXS, 2006)'
_computing_data_collection 'Apex2 (Bruker AXS, 2006)'
_computing_data_reduction 'Apex2 (Bruker AXS, 2006)'
_computing_molecular_graphics 'CAMERON (Watkin et al., 1996)'
_computing_publication_material 'CRYSTALS (Betteridge et al., 2003)'
_computing_structure_refinement 'CRYSTALS (Betteridge et al., 2003)'
_computing_structure_solution 'Superflip (Palatinus & Chapuis, 2007)'
_diffrn_ambient_temperature 123
_diffrn_measured_fraction_theta_full 0.998
_diffrn_measured_fraction_theta_max 0.998
_diffrn_measurement_device Area
_diffrn_measurement_device_type 'Bruker Kappa Apex2'
_diffrn_measurement_method '\f & \w scans'
_diffrn_radiation_monochromator graphite
_diffrn_radiation_type 'Mo K\a'
_diffrn_radiation_wavelength 0.71073
_diffrn_reflns_av_R_equivalents 0.124
_diffrn_reflns_limit_h_max 18
_diffrn_reflns_limit_h_min -17
_diffrn_reflns_limit_k_max 16
_diffrn_reflns_limit_k_min -16
_diffrn_reflns_limit_l_max 15
_diffrn_reflns_limit_l_min -15
_diffrn_reflns_number 14283
_diffrn_reflns_theta_full 26.371
_diffrn_reflns_theta_max 26.371
_diffrn_reflns_theta_min 2.188
_diffrn_standards_number 0
_exptl_absorpt_coefficient_mu 0.260
_exptl_absorpt_correction_T_max 0.99
_exptl_absorpt_correction_T_min 0.98
_exptl_absorpt_correction_type multi-scan
_exptl_absorpt_process_details 'SADABS (Siemens, 1996)'
_exptl_crystal_colour colourless
_exptl_crystal_density_diffrn 1.305
_exptl_crystal_description block
_exptl_crystal_F_000 896
_exptl_crystal_size_max 0.190
_exptl_crystal_size_mid 0.070
_exptl_crystal_size_min 0.030
_refine_diff_density_max 0.88
_refine_diff_density_min -0.60
_refine_ls_extinction_method none
_refine_ls_goodness_of_fit_ref 1.1213
_refine_ls_hydrogen_treatment constr
_refine_ls_matrix_type full
_refine_ls_number_parameters 271
_refine_ls_number_reflns 2908
_refine_ls_number_restraints 0
_refine_ls_R_factor_all 0.1094
_refine_ls_R_factor_gt 0.0660
_refine_ls_shift/su_max 0.0007751
_refine_ls_shift/su_mean 0.0001772
_refine_ls_structure_factor_coef F
_refine_ls_weighting_details
;
 Method, part 1, Chebychev polynomial, (Watkin, 1994, Prince, 1982) 
 [weight] = 1.0/[A~0~*T~0~(x)+A~1~*T~1~(x) ... +A~n-1~]*T~n-1~(x)] 
 where A~i~ are the Chebychev coefficients listed below and x= Fcalc/Fmax 
 Method = Robust Weighting (Prince, 1982) 
 W = [weight] * [1-(deltaF/6*sigmaF)^2^]^2^ 
 A~i~ are: 
 0.706 0.641 0.453 
;
_refine_ls_weighting_scheme calc
_refine_ls_wR_factor_all 0.0873
_refine_ls_wR_factor_gt 0.0658
_refine_ls_wR_factor_ref 0.0658
_reflns_limit_h_max 16
_reflns_limit_h_min -18
_reflns_limit_k_max 16
_reflns_limit_k_min 0
_reflns_limit_l_max 15
_reflns_limit_l_min 0
_reflns_number_gt 2908
_reflns_number_total 4440
_reflns_threshold_expression I>2.0\s(I)
_oxford_diffrn_Wilson_B_factor 0.00
_oxford_diffrn_Wilson_scale 0.00
_oxford_refine_ls_r_factor_ref 0.0660
_oxford_refine_ls_scale 0.1681(5)
_oxford_reflns_number_all 4423
_oxford_reflns_threshold_expression_ref I>2.0\s(I)
_cod_data_source_file ja403627k_si_001.cif
_cod_data_source_block 1
_cod_original_sg_symbol_H-M 'P 21/c'
_cod_original_formula_sum 'C25 H23 B1 N2 S2'
_cod_database_code 4120108

loop_
_symmetry_equiv_pos_as_xyz
x,y,z
-x,-y,-z
x,-y+1/2,z+1/2
-x,y+1/2,-z+1/2

loop_
_atom_site_label
_atom_site_type_symbol
_atom_site_fract_x
_atom_site_fract_y
_atom_site_fract_z
_atom_site_U_iso_or_equiv
_atom_site_occupancy
_atom_site_adp_type
_atom_site_refinement_flags_posn
B1 B 0.8837(3) 0.8811(3) 0.6940(3) 0.0284 1.0000 Uani .
S1 S 0.75217(7) 0.90401(7) 0.56371(7) 0.0310 1.0000 Uani .
S2 S 0.97082(7) 0.97806(8) 0.66475(8) 0.0321 1.0000 Uani .
N1 N 0.9116(2) 0.8293(3) 0.9130(3) 0.0323 1.0000 Uani .
N2 N 0.8565(2) 0.9843(2) 0.8633(2) 0.0298 1.0000 Uani .
C1 C 0.8823(2) 0.8973(3) 0.8215(3) 0.0244 1.0000 Uani .
C2 C 0.9035(3) 0.8761(4) 1.0088(3) 0.0403 1.0000 Uani .
C3 C 0.8695(3) 0.9721(4) 0.9783(3) 0.0406 1.0000 Uani .
C4 C 0.9411(3) 0.7213(3) 0.9138(4) 0.0482 1.0000 Uani .
C5 C 0.8192(3) 1.0795(3) 0.7964(3) 0.0367 1.0000 Uani .
C6 C 1.0905(3) 0.9178(3) 0.7194(3) 0.0274 1.0000 Uani .
C7 C 1.1249(3) 0.8469(3) 0.8094(3) 0.0306 1.0000 Uani .
C8 C 1.2230(3) 0.8053(3) 0.8515(3) 0.0269 1.0000 Uani .
C9 C 1.2616(3) 0.7346(3) 0.9475(3) 0.0313 1.0000 Uani .
C10 C 1.3570(3) 0.6967(3) 0.9858(3) 0.0339 1.0000 Uani .
C11 C 1.4204(3) 0.7252(3) 0.9299(3) 0.0350 1.0000 Uani .
C12 C 1.3859(3) 0.7924(3) 0.8371(3) 0.0305 1.0000 Uani .
C13 C 1.2876(3) 0.8337(3) 0.7953(3) 0.0265 1.0000 Uani .
C14 C 1.2500(3) 0.9057(3) 0.7009(3) 0.0277 1.0000 Uani .
C15 C 1.1550(3) 0.9464(3) 0.6635(3) 0.0289 1.0000 Uani .
C16 C 0.7087(2) 0.7761(3) 0.5202(3) 0.0274 1.0000 Uani .
C17 C 0.6701(2) 0.7492(3) 0.4029(3) 0.0276 1.0000 Uani .
C18 C 0.6295(2) 0.6485(3) 0.3645(3) 0.0269 1.0000 Uani .
C19 C 0.5904(3) 0.6173(3) 0.2445(3) 0.0327 1.0000 Uani .
C20 C 0.5512(3) 0.5212(3) 0.2110(3) 0.0382 1.0000 Uani .
C21 C 0.5472(3) 0.4504(3) 0.2949(4) 0.0396 1.0000 Uani .
C22 C 0.5849(3) 0.4772(3) 0.4119(3) 0.0352 1.0000 Uani .
C23 C 0.6280(2) 0.5766(3) 0.4504(3) 0.0319 1.0000 Uani .
C24 C 0.6688(3) 0.6058(3) 0.5707(3) 0.0337 1.0000 Uani .
C25 C 0.7085(3) 0.7027(3) 0.6048(3) 0.0309 1.0000 Uani .
H11 H 0.9071 0.8012 0.6898 0.0324 1.0000 Uiso R
H21 H 0.9199 0.8453 1.0808 0.0481 1.0000 Uiso R
H31 H 0.8577 1.0225 1.0240 0.0468 1.0000 Uiso R
H41 H 0.8986 0.6786 0.9376 0.0725 1.0000 Uiso R
H42 H 1.0096 0.7124 0.9699 0.0722 1.0000 Uiso R
H43 H 0.9339 0.7017 0.8362 0.0717 1.0000 Uiso R
H51 H 0.8108 1.1299 0.8472 0.0545 1.0000 Uiso R
H52 H 0.8683 1.1032 0.7698 0.0545 1.0000 Uiso R
H53 H 0.7565 1.0673 0.7296 0.0543 1.0000 Uiso R
H71 H 1.0823 0.8268 0.8442 0.0340 1.0000 Uiso R
H91 H 1.2201 0.7135 0.9840 0.0364 1.0000 Uiso R
H101 H 1.3807 0.6507 1.0488 0.0408 1.0000 Uiso R
H111 H 1.4851 0.6988 0.9572 0.0413 1.0000 Uiso R
H121 H 1.4266 0.8108 0.7995 0.0358 1.0000 Uiso R
H141 H 1.2910 0.9255 0.6631 0.0326 1.0000 Uiso R
H151 H 1.1319 0.9920 0.6010 0.0339 1.0000 Uiso R
H171 H 0.6704 0.7969 0.3467 0.0322 1.0000 Uiso R
H191 H 0.5926 0.6627 0.1880 0.0402 1.0000 Uiso R
H201 H 0.5260 0.5012 0.1317 0.0450 1.0000 Uiso R
H211 H 0.5195 0.3845 0.2708 0.0470 1.0000 Uiso R
H221 H 0.5837 0.4309 0.4675 0.0410 1.0000 Uiso R
H241 H 0.6699 0.5591 0.6283 0.0405 1.0000 Uiso R
H251 H 0.7378 0.7203 0.6851 0.0381 1.0000 Uiso R

loop_
_atom_site_aniso_label
_atom_site_aniso_U_11
_atom_site_aniso_U_22
_atom_site_aniso_U_33
_atom_site_aniso_U_23
_atom_site_aniso_U_13
_atom_site_aniso_U_12
B1 0.0289(19) 0.029(2) 0.0197(17) -0.0016(16) 0.0030(14) 0.0045(17)
S1 0.0297(4) 0.0309(5) 0.0242(4) 0.0006(4) 0.0031(3) 0.0033(4)
S2 0.0307(4) 0.0382(5) 0.0276(4) 0.0107(4) 0.0123(3) 0.0080(4)
N1 0.0283(15) 0.0367(17) 0.0284(15) 0.0078(13) 0.0082(12) -0.0069(14)
N2 0.0273(14) 0.0338(17) 0.0281(14) -0.0068(13) 0.0113(12) -0.0038(13)
C1 0.0184(14) 0.0262(17) 0.0237(15) 0.0032(14) 0.0039(11) -0.0028(14)
C2 0.0314(18) 0.066(3) 0.0219(17) 0.0053(18) 0.0096(14) -0.016(2)
C3 0.039(2) 0.058(3) 0.0290(19) -0.0143(19) 0.0183(16) -0.014(2)
C4 0.043(2) 0.035(2) 0.055(3) 0.021(2) 0.0083(19) -0.0026(19)
C5 0.0351(19) 0.030(2) 0.042(2) -0.0033(17) 0.0130(16) 0.0035(17)
C6 0.0293(16) 0.032(2) 0.0191(15) -0.0038(14) 0.0084(13) 0.0041(15)
C7 0.0294(18) 0.038(2) 0.0238(17) 0.0014(15) 0.0110(14) -0.0005(16)
C8 0.0270(17) 0.032(2) 0.0204(16) -0.0027(14) 0.0089(13) 0.0012(15)
C9 0.0291(18) 0.039(2) 0.0272(17) 0.0051(15) 0.0132(14) -0.0018(16)
C10 0.0301(18) 0.037(2) 0.0310(18) 0.0030(16) 0.0090(14) 0.0046(16)
C11 0.0227(17) 0.042(2) 0.0344(19) -0.0068(17) 0.0063(14) 0.0036(16)
C12 0.0253(17) 0.041(2) 0.0291(18) -0.0068(16) 0.0156(14) -0.0065(16)
C13 0.0282(17) 0.0313(19) 0.0206(15) -0.0086(14) 0.0107(13) -0.0063(14)
C14 0.0325(17) 0.0317(19) 0.0221(15) -0.0027(15) 0.0146(13) -0.0040(16)
C15 0.0384(19) 0.0308(19) 0.0206(16) -0.0036(14) 0.0152(14) -0.0066(16)
C16 0.0220(16) 0.034(2) 0.0237(16) -0.0012(14) 0.0066(13) 0.0029(15)
C17 0.0225(15) 0.037(2) 0.0241(16) 0.0064(15) 0.0102(13) 0.0064(15)
C18 0.0158(15) 0.036(2) 0.0265(16) 0.0043(15) 0.0063(12) 0.0030(14)
C19 0.0289(17) 0.043(2) 0.0256(17) 0.0035(16) 0.0103(14) 0.0045(17)
C20 0.0349(18) 0.044(2) 0.0335(19) -0.0086(18) 0.0120(15) 0.0018(18)
C21 0.035(2) 0.032(2) 0.046(2) -0.0046(17) 0.0111(17) 0.0022(17)
C22 0.0320(18) 0.031(2) 0.042(2) 0.0070(17) 0.0147(16) 0.0033(17)
C23 0.0224(16) 0.037(2) 0.0308(18) 0.0041(16) 0.0052(14) 0.0060(15)
C24 0.0333(18) 0.039(2) 0.0276(17) 0.0102(16) 0.0112(15) 0.0047(17)
C25 0.0273(17) 0.046(2) 0.0197(16) 0.0072(15) 0.0103(13) 0.0071(17)

loop_
_atom_type_symbol
_atom_type_scat_dispersion_real
_atom_type_scat_dispersion_imag
_atom_type_scat_Cromer_Mann_a1
_atom_type_scat_Cromer_Mann_b1
_atom_type_scat_Cromer_Mann_a2
_atom_type_scat_Cromer_Mann_b2
_atom_type_scat_Cromer_Mann_a3
_atom_type_scat_Cromer_Mann_b3
_atom_type_scat_Cromer_Mann_a4
_atom_type_scat_Cromer_Mann_b4
_atom_type_scat_Cromer_Mann_c
_atom_type_scat_source
C 0.0033 0.0016 2.3100 20.8439 1.0200 10.2075 1.5886 0.5687 0.8650 51.6512 0.2156 'International Tables Vol C 4.2.6.8 and 6.1.1.4'
H 0.0000 0.0000 0.4930 10.5109 0.3229 26.1257 0.1402 3.1424 0.0408 57.7998 0.0030 'International Tables Vol C 4.2.6.8 and 6.1.1.4'
B 0.0013 0.0007 2.0545 23.2185 1.3326 1.0210 1.0979 60.3498 0.7068 0.1403 -0.1932 'International Tables Vol C 4.2.6.8 and 6.1.1.4'
N 0.0061 0.0033 12.2126 0.0057 3.1322 9.8933 2.0125 28.9975 1.1663 0.5826 -11.5290 'International Tables Vol C 4.2.6.8 and 6.1.1.4'
S 0.1246 0.1234 6.9053 1.4679 5.2034 22.2151 1.4379 0.2536 1.5863 56.1720 0.8669 'International Tables Vol C 4.2.6.8 and 6.1.1.4'

loop_
_geom_angle_atom_site_label_1
_geom_angle_atom_site_label_2
_geom_angle_atom_site_label_3
_geom_angle
_geom_angle_publ_flag
S1 B1 S2 103.87(19) yes
S1 B1 C1 113.0(3) yes
S2 B1 C1 112.4(2) yes
S1 B1 H11 108.7 no
S2 B1 H11 111.4 no
C1 B1 H11 107.5 no
B1 S1 C16 102.39(17) yes
B1 S2 C6 105.11(18) yes
C1 N1 C2 109.2(3) yes
C1 N1 C4 127.9(3) yes
C2 N1 C4 122.7(3) yes
C1 N2 C3 111.4(3) yes
C1 N2 C5 125.3(3) yes
C3 N2 C5 123.3(3) yes
B1 C1 N1 127.8(3) yes
B1 C1 N2 127.3(3) yes
N1 C1 N2 104.8(3) yes
N1 C2 C3 108.4(3) yes
N1 C2 H21 124.8 no
C3 C2 H21 126.8 no
N2 C3 C2 106.2(4) yes
N2 C3 H31 125.3 no
C2 C3 H31 128.5 no
N1 C4 H41 109.2 no
N1 C4 H42 109.6 no
H41 C4 H42 108.3 no
N1 C4 H43 109.6 no
H41 C4 H43 110.0 no
H42 C4 H43 110.2 no
N2 C5 H51 108.7 no
N2 C5 H52 108.3 no
H51 C5 H52 109.4 no
N2 C5 H53 110.5 no
H51 C5 H53 110.5 no
H52 C5 H53 109.4 no
S2 C6 C7 125.3(3) yes
S2 C6 C15 116.1(3) yes
C7 C6 C15 118.7(3) yes
C6 C7 C8 122.0(3) yes
C6 C7 H71 118.7 no
C8 C7 H71 119.3 no
C7 C8 C9 123.0(3) yes
C7 C8 C13 119.3(3) yes
C9 C8 C13 117.7(3) yes
C8 C9 C10 121.1(3) yes
C8 C9 H91 119.1 no
C10 C9 H91 119.8 no
C9 C10 C11 120.8(4) yes
C9 C10 H101 119.6 no
C11 C10 H101 119.6 no
C10 C11 C12 119.8(3) yes
C10 C11 H111 119.7 no
C12 C11 H111 120.5 no
C11 C12 C13 121.0(3) yes
C11 C12 H121 120.3 no
C13 C12 H121 118.7 no
C8 C13 C12 119.6(3) yes
C8 C13 C14 117.9(3) yes
C12 C13 C14 122.5(3) yes
C13 C14 C15 121.5(3) yes
C13 C14 H141 119.4 no
C15 C14 H141 119.2 no
C6 C15 C14 120.6(3) yes
C6 C15 H151 119.5 no
C14 C15 H151 119.8 no
S1 C16 C17 119.8(3) yes
S1 C16 C25 120.6(3) yes
C17 C16 C25 119.5(3) yes
C16 C17 C18 121.1(3) yes
C16 C17 H171 120.2 no
C18 C17 H171 118.8 no
C17 C18 C19 122.8(3) yes
C17 C18 C23 118.5(3) yes
C19 C18 C23 118.7(3) yes
C18 C19 C20 121.2(4) yes
C18 C19 H191 119.5 no
C20 C19 H191 119.3 no
C19 C20 C21 120.6(4) yes
C19 C20 H201 120.5 no
C21 C20 H201 118.9 no
C20 C21 C22 120.1(4) yes
C20 C21 H211 120.0 no
C22 C21 H211 120.0 no
C21 C22 C23 120.8(4) yes
C21 C22 H221 120.6 no
C23 C22 H221 118.6 no
C22 C23 C18 118.6(3) yes
C22 C23 C24 122.0(3) yes
C18 C23 C24 119.4(3) yes
C23 C24 C25 120.6(3) yes
C23 C24 H241 120.4 no
C25 C24 H241 119.0 no
C16 C25 C24 120.9(3) yes
C16 C25 H251 119.2 no
C24 C25 H251 119.9 no

loop_
_geom_bond_atom_site_label_1
_geom_bond_atom_site_label_2
_geom_bond_distance
_geom_bond_publ_flag
B1 S1 1.962(4) yes
B1 S2 1.934(4) yes
B1 C1 1.618(5) yes
B1 H11 1.104 no
S1 C16 1.785(4) yes
S2 C6 1.776(4) yes
N1 C1 1.368(4) yes
N1 C2 1.394(5) yes
N1 C4 1.469(5) yes
N2 C1 1.364(5) yes
N2 C3 1.381(5) yes
N2 C5 1.469(5) yes
C2 C3 1.341(7) yes
C2 H21 0.922 no
C3 H31 0.933 no
C4 H41 0.968 no
C4 H42 0.963 no
C4 H43 0.969 no
C5 H51 0.957 no
C5 H52 0.960 no
C5 H53 0.965 no
C6 C7 1.380(5) yes
C6 C15 1.439(5) yes
C7 C8 1.416(5) yes
C7 H71 0.934 no
C8 C9 1.431(5) yes
C8 C13 1.440(5) yes
C9 C10 1.367(5) yes
C9 H91 0.940 no
C10 C11 1.424(5) yes
C10 H101 0.934 no
C11 C12 1.372(5) yes
C11 H111 0.929 no
C12 C13 1.417(5) yes
C12 H121 0.931 no
C13 C14 1.428(5) yes
C14 C15 1.376(5) yes
C14 H141 0.941 no
C15 H151 0.927 no
C16 C17 1.382(5) yes
C16 C25 1.427(5) yes
C17 C18 1.438(5) yes
C17 H171 0.939 no
C18 C19 1.427(5) yes
C18 C23 1.432(5) yes
C19 C20 1.366(6) yes
C19 H191 0.934 no
C20 C21 1.418(6) yes
C20 H201 0.942 no
C21 C22 1.378(6) yes
C21 H211 0.944 no
C22 C23 1.433(5) yes
C22 H221 0.927 no
C23 C24 1.423(5) yes
C24 C25 1.380(6) yes
C24 H241 0.938 no
C25 H251 0.944 no
